data_2013553
loop_
_publ_author_name
'Nielson, Alastair J.'
'Shen, Chaohong'
'Waters, Joyce M.'

_publ_section_title
;
 A zirconium zwitterion containing a caged amine H atom
;
_journal_issue 11
_journal_name_full 'Acta Crystallographica Section C'
_journal_page_first m494
_journal_page_last m496
_journal_paper_doi 10.1107/S0108270103022595
_journal_volume 59
_journal_year 2003
_chemical_formula_iupac '[Zr (C27 H31 N O3)2] , 2C H Cl3'
_chemical_formula_moiety 'C54 H62 N2 O6 Zr , 2C H Cl3'
_chemical_formula_sum 'C56 H64 Cl6 N2 O6 Zr'
_chemical_formula_weight 1165.01
_space_group_IT_number 14
_symmetry_cell_setting monoclinic
_symmetry_space_group_name_Hall '-P 2ybc'
_symmetry_space_group_name_H-M 'P 1 21/c 1'
_atom_sites_solution_hydrogens geom
_atom_sites_solution_primary direct
_atom_sites_solution_secondary difmap
_audit_creation_method SHELXL97
_cell_angle_alpha 90
_cell_angle_beta 104.1340(10)
_cell_angle_gamma 90
_cell_formula_units_Z 2
_cell_length_a 11.3902(2)
_cell_length_b 13.97740(10)
_cell_length_c 18.0502(2)
_cell_measurement_reflns_used 8192
_cell_measurement_temperature 150(2)
_cell_measurement_theta_max 25
_cell_measurement_theta_min 2
_cell_volume 2786.69(6)
_computing_cell_refinement SMART
_computing_data_collection 'SMART (Siemens 1994)'
_computing_data_reduction 'SAINT (Siemens 1994)'
_computing_molecular_graphics 'ORTEP-3 for Windows (Farrugia, YEAR?)'
_computing_publication_material SHELXL97
_computing_structure_refinement 'SHELXL97 (Sheldrick, 1997)'
_computing_structure_solution 'SHELXS97 (Sheldrick, 1990)'
_diffrn_ambient_temperature 150(2)
_diffrn_measured_fraction_theta_full 0.987
_diffrn_measured_fraction_theta_max 0.987
_diffrn_measurement_device_type 'Siemens SMART CCD area-detector'
_diffrn_measurement_method \w
_diffrn_radiation_monochromator graphite
_diffrn_radiation_type MoK\a
_diffrn_radiation_wavelength 0.71073
_diffrn_reflns_av_R_equivalents 0.045
_diffrn_reflns_av_sigmaI/netI 0.047
_diffrn_reflns_limit_h_max 13
_diffrn_reflns_limit_h_min -13
_diffrn_reflns_limit_k_max 16
_diffrn_reflns_limit_k_min 0
_diffrn_reflns_limit_l_max 21
_diffrn_reflns_limit_l_min 0
_diffrn_reflns_number 14693
_diffrn_reflns_theta_full 25.07
_diffrn_reflns_theta_max 25.07
_diffrn_reflns_theta_min 1.84
_diffrn_standards_decay_% 0
_exptl_absorpt_coefficient_mu 0.535
_exptl_absorpt_correction_T_max 0.910
_exptl_absorpt_correction_T_min 0.814
_exptl_absorpt_correction_type multi-scan
_exptl_absorpt_process_details '(SORTAV; Blessing, 1995)'
_exptl_crystal_colour colourless
_exptl_crystal_density_diffrn 1.388
_exptl_crystal_density_meas ?
_exptl_crystal_density_method 'not measured'
_exptl_crystal_description 'rectangular prism'
_exptl_crystal_F_000 1208
_exptl_crystal_size_max 0.40
_exptl_crystal_size_mid 0.24
_exptl_crystal_size_min 0.18
_refine_diff_density_max 0.95
_refine_diff_density_min -0.68
_refine_ls_extinction_method none
_refine_ls_goodness_of_fit_ref 1.04
_refine_ls_hydrogen_treatment mixed
_refine_ls_matrix_type full
_refine_ls_number_parameters 332
_refine_ls_number_reflns 4880
_refine_ls_number_restraints 0
_refine_ls_restrained_S_all 1.04
_refine_ls_R_factor_all 0.055
_refine_ls_R_factor_gt 0.041
_refine_ls_shift/su_max 0.038
_refine_ls_shift/su_mean 0.001
_refine_ls_structure_factor_coef Fsqd
_refine_ls_weighting_details 'calc w = 1/[\s^2^(Fo^2^)+(0.058P)^2^+2.019P] where P=(Fo^2^+2Fc^2^)/3'
_refine_ls_weighting_scheme calc
_refine_ls_wR_factor_gt 0.105
_refine_ls_wR_factor_ref 0.115
_reflns_number_gt 3907
_reflns_number_total 4880
_reflns_threshold_expression I>2\s(I)
_cod_data_source_file bm1541.cif
_cod_data_source_block I
_cod_depositor_comments
;
The following automatic conversions were performed:
'_geom_bond_publ_flag' value 'Yes' changed to 'yes' according to
'/home/saulius/struct/CIF-dictionaries/cif_core.dic' dictionary named
'cif_core.dic' version 2.4.1 from 2010-06-29 (10 times).

Automatic conversion script
Id: cif_fix_enum 1527 2010-12-29 10:47:43Z saulius 

The following automatic conversions were performed:

'_geom_bond_publ_flag' value 'Yes' changed to 'yes' according to
/home/saulius/struct/CIF-dictionaries/cif_core.dic dictionary named
'cif_core.dic' version 2.4.1 from 2010-06-29 (10
times).

'_geom_angle_publ_flag' value 'Yes' changed to 'yes'
according to /home/saulius/struct/CIF-dictionaries/cif_core.dic
dictionary named 'cif_core.dic' version 2.4.1 from 2010-06-29 (6
times).

Automatic conversion script
Id: cif_fix_values 1715 2011-07-08 13:25:40Z adriana 

The following automatic conversions were performed:

'_exptl_crystal_density_meas' value 'not measured' was changed to '?'
- the value is perceived as not measured.

Automatic conversion script
Id: cif_fix_values 3008 2015-01-20 13:52:24Z robertas 
;
_cod_original_sg_symbol_H-M 'P 21/c'
_cod_database_code 2013553
_cod_database_fobs_code 2013553

loop_
_symmetry_equiv_pos_as_xyz
'x, y, z'
'-x, y+1/2, -z+1/2'
'-x, -y, -z'
'x, -y-1/2, z-1/2'

loop_
_atom_site_label
_atom_site_fract_x
_atom_site_fract_y
_atom_site_fract_z
_atom_site_U_iso_or_equiv
_atom_site_adp_type
_atom_site_calc_flag
_atom_site_refinement_flags
_atom_site_occupancy
_atom_site_disorder_assembly
_atom_site_disorder_group
_atom_site_type_symbol
Zr1 0.5000 0.5000 0.0000 0.02112(12) Uani d S 1 . . Zr
O1 0.63538(17) 0.49429(13) 0.09969(11) 0.0271(4) Uani d . 1 . . O
O2 0.49584(17) 0.64560(13) 0.01822(11) 0.0277(4) Uani d . 1 . . O
O3 0.37773(17) 0.48842(13) 0.06602(11) 0.0279(4) Uani d . 1 . . O
N1 0.50973(19) 0.62714(15) 0.17501(13) 0.0209(5) Uani d . 1 . . N
C1 0.5968(2) 0.5714(2) 0.23602(15) 0.0261(6) Uani d . 1 . . C
H1A 0.6037 0.6030 0.2860 0.031 Uiso calc R 1 . . H
H1B 0.5641 0.5063 0.2391 0.031 Uiso calc R 1 . . H
C2 0.7203(2) 0.56386(18) 0.22100(15) 0.0242(6) Uani d . 1 . . C
C3 0.7337(2) 0.52180(19) 0.15277(15) 0.0253(6) Uani d . 1 . . C
C4 0.8516(3) 0.5080(2) 0.14256(17) 0.0314(6) Uani d . 1 . . C
C5 0.9495(3) 0.5437(2) 0.19857(18) 0.0355(7) Uani d . 1 . . C
H5 1.0285 0.5372 0.1905 0.043 Uiso calc R 1 . . H
C6 0.9376(3) 0.5879(2) 0.26499(18) 0.0338(7) Uani d . 1 . . C
C7 0.8216(2) 0.59609(19) 0.27597(16) 0.0274(6) Uani d . 1 . . C
H7 0.8107 0.6242 0.3218 0.033 Uiso calc R 1 . . H
C8 0.8706(3) 0.4580(3) 0.07308(19) 0.0458(8) Uani d . 1 . . C
H8A 0.8331 0.4953 0.0275 0.069 Uiso calc R 1 . . H
H8B 0.8335 0.3944 0.0693 0.069 Uiso calc R 1 . . H
H8C 0.9575 0.4516 0.0769 0.069 Uiso calc R 1 . . H
C9 1.0456(3) 0.6272(3) 0.3234(2) 0.0488(9) Uani d . 1 . . C
H9A 1.0879 0.5748 0.3549 0.073 Uiso calc R 1 . . H
H9B 1.0180 0.6738 0.3560 0.073 Uiso calc R 1 . . H
H9C 1.1009 0.6586 0.2970 0.073 Uiso calc R 1 . . H
C10 0.5523(2) 0.72804(19) 0.16716(15) 0.0256(6) Uani d . 1 . . C
H10A 0.5472 0.7651 0.2130 0.031 Uiso calc R 1 . . H
H10B 0.6383 0.7263 0.1651 0.031 Uiso calc R 1 . . H
C11 0.4798(2) 0.77852(19) 0.09713(15) 0.0230(5) Uani d . 1 . . C
C12 0.4569(2) 0.73508(18) 0.02470(15) 0.0232(6) Uani d . 1 . . C
C13 0.3955(2) 0.78637(19) -0.04029(15) 0.0265(6) Uani d . 1 . . C
C14 0.3582(3) 0.8799(2) -0.03070(16) 0.0285(6) Uani d . 1 . . C
H14 0.3155 0.9142 -0.0745 0.034 Uiso calc R 1 . . H
C15 0.3808(3) 0.92497(19) 0.04009(16) 0.0285(6) Uani d . 1 . . C
C16 0.4416(2) 0.87291(19) 0.10361(16) 0.0259(6) Uani d . 1 . . C
H16 0.4577 0.9020 0.1526 0.031 Uiso calc R 1 . . H
C17 0.3728(3) 0.7415(2) -0.11837(16) 0.0374(7) Uani d . 1 . . C
H17A 0.3229 0.7846 -0.1561 0.056 Uiso calc R 1 . . H
H17B 0.3304 0.6805 -0.1183 0.056 Uiso calc R 1 . . H
H17C 0.4502 0.7303 -0.1315 0.056 Uiso calc R 1 . . H
C18 0.3390(3) 1.0272(2) 0.04710(19) 0.0426(8) Uani d . 1 . . C
H18A 0.2929 1.0497 -0.0030 0.064 Uiso calc R 1 . . H
H18B 0.4096 1.0685 0.0655 0.064 Uiso calc R 1 . . H
H18C 0.2874 1.0292 0.0833 0.064 Uiso calc R 1 . . H
C19 0.3820(2) 0.62293(19) 0.18349(16) 0.0255(6) Uani d . 1 . . C
H19A 0.3289 0.6580 0.1404 0.031 Uiso calc R 1 . . H
H19B 0.3780 0.6560 0.2313 0.031 Uiso calc R 1 . . H
C20 0.3342(2) 0.52238(19) 0.18528(16) 0.0239(6) Uani d . 1 . . C
C21 0.3280(2) 0.4613(2) 0.12224(15) 0.0235(6) Uani d . 1 . . C
C22 0.2682(2) 0.3725(2) 0.11978(17) 0.0288(6) Uani d . 1 . . C
C23 0.2196(2) 0.3482(2) 0.18130(18) 0.0329(7) Uani d . 1 . . C
H23 0.1770 0.2895 0.1790 0.039 Uiso calc R 1 . . H
C24 0.2302(3) 0.4051(2) 0.24538(17) 0.0316(7) Uani d . 1 . . C
C25 0.2881(2) 0.4930(2) 0.24632(16) 0.0280(6) Uani d . 1 . . C
H25 0.2963 0.5338 0.2894 0.034 Uiso calc R 1 . . H
C26 0.2572(3) 0.3073(2) 0.05191(19) 0.0406(8) Uani d . 1 . . C
H26A 0.3369 0.2809 0.0520 0.061 Uiso calc R 1 . . H
H26B 0.2263 0.3437 0.0048 0.061 Uiso calc R 1 . . H
H26C 0.2013 0.2550 0.0548 0.061 Uiso calc R 1 . . H
C27 0.1775(3) 0.3743(2) 0.3111(2) 0.0465(9) Uani d . 1 . . C
H27A 0.1036 0.4109 0.3097 0.070 Uiso calc R 1 . . H
H27B 0.2367 0.3861 0.3596 0.070 Uiso calc R 1 . . H
H27C 0.1580 0.3059 0.3064 0.070 Uiso calc R 1 . . H
C28 0.1333(3) 0.8117(2) 0.0938(2) 0.0428(8) Uani d . 1 . . C
H28 0.2052 0.8135 0.0713 0.051 Uiso calc R 1 . . H
Cl1 0.02686(10) 0.89636(8) 0.04580(7) 0.0707(3) Uani d . 1 . . Cl
Cl2 0.07125(10) 0.69675(7) 0.08120(9) 0.0800(4) Uani d . 1 . . Cl
Cl3 0.18107(9) 0.83990(8) 0.19055(6) 0.0608(3) Uani d . 1 . . Cl
H1 0.507(2) 0.6016(19) 0.1322(16) 0.016(7) Uiso d . 1 . . H

loop_
_atom_site_aniso_label
_atom_site_aniso_U_11
_atom_site_aniso_U_22
_atom_site_aniso_U_33
_atom_site_aniso_U_12
_atom_site_aniso_U_13
_atom_site_aniso_U_23
Zr1 0.0221(2) 0.0208(2) 0.01944(19) 0.00095(14) 0.00306(14) -0.00211(14)
O1 0.0256(10) 0.0294(10) 0.0242(9) -0.0001(8) 0.0018(8) -0.0019(8)
O2 0.0298(10) 0.0244(10) 0.0278(10) 0.0036(8) 0.0049(8) -0.0025(8)
O3 0.0272(10) 0.0309(11) 0.0253(10) -0.0014(8) 0.0061(8) -0.0017(8)
N1 0.0202(11) 0.0230(12) 0.0186(11) 0.0003(9) 0.0030(9) -0.0013(9)
C1 0.0246(14) 0.0289(14) 0.0239(14) -0.0002(11) 0.0040(11) 0.0047(11)
C2 0.0219(13) 0.0201(13) 0.0279(14) 0.0020(10) 0.0008(11) 0.0037(11)
C3 0.0221(14) 0.0257(14) 0.0244(14) 0.0016(11) -0.0013(11) 0.0030(11)
C4 0.0261(15) 0.0383(16) 0.0291(15) 0.0066(13) 0.0053(12) 0.0051(13)
C5 0.0203(14) 0.0436(18) 0.0406(17) 0.0048(13) 0.0037(13) 0.0068(15)
C6 0.0251(15) 0.0304(16) 0.0403(17) -0.0007(12) -0.0027(13) 0.0042(13)
C7 0.0282(15) 0.0253(14) 0.0255(14) 0.0016(11) 0.0001(11) 0.0006(11)
C8 0.0340(18) 0.064(2) 0.0398(18) 0.0144(17) 0.0101(14) -0.0025(17)
C9 0.0269(17) 0.054(2) 0.057(2) -0.0029(15) -0.0047(15) -0.0072(18)
C10 0.0240(14) 0.0223(13) 0.0284(14) -0.0042(11) 0.0022(11) -0.0025(11)
C11 0.0186(13) 0.0249(13) 0.0256(13) -0.0029(10) 0.0054(10) 0.0006(11)
C12 0.0197(13) 0.0206(13) 0.0292(14) -0.0017(10) 0.0060(11) -0.0005(11)
C13 0.0269(14) 0.0242(14) 0.0274(14) 0.0002(11) 0.0044(11) 0.0006(12)
C14 0.0272(15) 0.0283(15) 0.0286(14) 0.0043(12) 0.0038(12) 0.0062(12)
C15 0.0277(15) 0.0255(14) 0.0328(15) 0.0013(11) 0.0086(12) -0.0003(12)
C16 0.0248(14) 0.0262(14) 0.0263(14) -0.0012(11) 0.0058(11) -0.0040(12)
C17 0.0506(19) 0.0327(16) 0.0259(15) 0.0071(14) 0.0038(13) 0.0018(13)
C18 0.055(2) 0.0324(16) 0.0381(18) 0.0115(15) 0.0070(15) -0.0020(14)
C19 0.0206(13) 0.0261(14) 0.0313(14) 0.0027(11) 0.0090(11) -0.0015(12)
C20 0.0148(12) 0.0277(14) 0.0284(14) 0.0040(10) 0.0038(10) 0.0006(11)
C21 0.0154(13) 0.0274(13) 0.0272(14) 0.0030(11) 0.0040(10) 0.0033(11)
C22 0.0191(13) 0.0263(14) 0.0390(16) 0.0011(11) 0.0033(12) -0.0002(12)
C23 0.0214(14) 0.0264(15) 0.0508(19) 0.0019(11) 0.0090(13) 0.0092(13)
C24 0.0226(14) 0.0344(16) 0.0402(17) 0.0087(12) 0.0120(13) 0.0086(14)
C25 0.0213(14) 0.0337(15) 0.0302(14) 0.0065(12) 0.0087(11) 0.0020(12)
C26 0.0369(18) 0.0354(17) 0.0483(19) -0.0079(14) 0.0083(15) -0.0102(15)
C27 0.045(2) 0.0422(19) 0.061(2) 0.0050(15) 0.0311(18) 0.0118(17)
C28 0.0363(18) 0.0401(18) 0.052(2) 0.0066(15) 0.0118(15) 0.0047(16)
Cl1 0.0697(7) 0.0652(7) 0.0746(7) 0.0233(5) 0.0123(5) 0.0325(6)
Cl2 0.0520(6) 0.0440(6) 0.1264(10) -0.0070(4) -0.0121(6) -0.0067(6)
Cl3 0.0613(6) 0.0692(6) 0.0497(5) 0.0150(5) 0.0097(4) -0.0101(5)

loop_
_atom_type_symbol
_atom_type_description
_atom_type_scat_dispersion_real
_atom_type_scat_dispersion_imag
_atom_type_scat_source
C C 0.0033 0.0016 'International Tables Vol C Tables 4.2.6.8 and 6.1.1.4'
H H 0.0000 0.0000 'International Tables Vol C Tables 4.2.6.8 and 6.1.1.4'
N N 0.0061 0.0033 'International Tables Vol C Tables 4.2.6.8 and 6.1.1.4'
O O 0.0106 0.0060 'International Tables Vol C Tables 4.2.6.8 and 6.1.1.4'
Zr Zr -2.9673 0.5597 'International Tables Vol C Tables 4.2.6.8 and 6.1.1.4'
Cl Cl 0.1484 0.1585 'International Tables Vol C Tables 4.2.6.8 and 6.1.1.4'

loop_
_geom_angle_atom_site_label_1
_geom_angle_atom_site_label_2
_geom_angle_atom_site_label_3
_geom_angle
_geom_angle_publ_flag
O1 Zr1 O2 86.60(7) y
O1 Zr1 O3 87.66(8) y
O2 Zr1 O3 86.56(7) y
O1 Zr1 H1 53.8(5) y
O2 Zr1 H1 49.6(6) y
O3 Zr1 H1 54.5(6) y
C3 O1 Zr1 158.04(17) yes
C3 O1 H1 96.0(7) ?
Zr1 O1 H1 79.0(7) ?
C12 O2 Zr1 162.56(17) yes
C12 O2 H1 97.4(8) ?
Zr1 O2 H1 82.6(8) ?
C21 O3 Zr1 160.29(18) yes
C21 O3 H1 98.0(7) ?
Zr1 O3 H1 78.8(7) ?
C19 N1 C1 112.7(2) yes
C19 N1 C10 112.8(2) yes
C1 N1 C10 112.5(2) yes
C2 C1 N1 112.5(2) ?
C7 C2 C3 120.6(3) ?
C7 C2 C1 119.7(2) ?
C3 C2 C1 119.7(2) ?
O1 C3 C2 119.7(2) ?
O1 C3 C4 121.5(2) ?
C2 C3 C4 118.8(2) ?
C5 C4 C3 118.1(3) ?
C5 C4 C8 121.2(3) ?
C3 C4 C8 120.6(3) ?
C6 C5 C4 123.6(3) ?
C5 C6 C7 117.3(3) ?
C5 C6 C9 122.0(3) ?
C7 C6 C9 120.7(3) ?
C6 C7 C2 121.4(3) ?
C11 C10 N1 113.2(2) ?
C16 C11 C12 119.5(2) ?
C16 C11 C10 119.2(2) ?
C12 C11 C10 121.1(2) ?
O2 C12 C13 120.7(2) ?
O2 C12 C11 119.5(2) ?
C13 C12 C11 119.8(2) ?
C14 C13 C12 118.5(2) ?
C14 C13 C17 121.1(2) ?
C12 C13 C17 120.3(2) ?
C15 C14 C13 122.9(3) ?
C14 C15 C16 117.6(2) ?
C14 C15 C18 120.7(3) ?
C16 C15 C18 121.7(3) ?
C15 C16 C11 121.7(3) ?
N1 C19 C20 113.7(2) ?
C25 C20 C21 120.3(2) ?
C25 C20 C19 119.9(2) ?
C21 C20 C19 119.6(2) ?
O3 C21 C20 119.7(2) ?
O3 C21 C22 121.2(2) ?
C20 C21 C22 119.1(2) ?
C23 C22 C21 118.0(3) ?
C23 C22 C26 121.9(3) ?
C21 C22 C26 120.1(3) ?
C24 C23 C22 123.6(3) ?
C23 C24 C25 117.5(3) ?
C23 C24 C27 121.3(3) ?
C25 C24 C27 121.2(3) ?
C24 C25 C20 121.3(3) ?
Cl3 C28 Cl2 110.9(2) ?
Cl3 C28 Cl1 110.45(18) ?
Cl2 C28 Cl1 110.18(19) ?

loop_
_geom_bond_atom_site_label_1
_geom_bond_atom_site_label_2
_geom_bond_site_symmetry_2
_geom_bond_distance
_geom_bond_publ_flag
Zr1 O1 . 2.066(2) yes
Zr1 O2 . 2.064(2) yes
Zr1 O3 . 2.049(2) yes
Zr1 H1 . 2.76(3) yes
O1 C3 . 1.340(3) yes
O1 H1 . 2.27(3) yes
O2 C12 . 1.342(3) yes
O2 H1 . 2.12(3) yes
O3 C21 . 1.333(3) yes
O3 H1 . 2.29(3) yes
N1 C19 . 1.501(3) ?
N1 C1 . 1.506(3) ?
N1 C10 . 1.509(3) ?
C1 C2 . 1.500(4) ?
C2 C7 . 1.400(4) ?
C2 C3 . 1.406(4) ?
C3 C4 . 1.413(4) ?
C4 C5 . 1.402(4) ?
C4 C8 . 1.497(4) ?
C5 C6 . 1.385(4) ?
C6 C7 . 1.388(4) ?
C6 C9 . 1.515(4) ?
C10 C11 . 1.506(4) ?
C11 C16 . 1.403(4) ?
C11 C12 . 1.407(4) ?
C12 C13 . 1.406(4) ?
C13 C14 . 1.399(4) ?
C13 C17 . 1.506(4) ?
C14 C15 . 1.391(4) ?
C15 C16 . 1.391(4) ?
C15 C18 . 1.521(4) ?
C19 C20 . 1.511(4) ?
C20 C25 . 1.393(4) ?
C20 C21 . 1.411(4) ?
C21 C22 . 1.410(4) ?
C22 C23 . 1.398(4) ?
C22 C26 . 1.507(4) ?
C23 C24 . 1.384(4) ?
C24 C25 . 1.392(4) ?
C24 C27 . 1.517(4) ?
C28 Cl1 . 1.764(3) ?
C28 Cl2 . 1.747(3) ?
C28 Cl3 . 1.742(4) ?
